data_2021744
loop_
_publ_author_name
'Rodr\'iguez Tzompantzi, Tomasa'
'Amaro Hern\'andez, Aldo Guillermo'
'Meza-Le\'on, Rosa Luisa'
'Bern\`es, Sylvain'

_publ_section_title
;
 Deciphering the hydrogen-bonding scheme in the crystal structure of
 triphenylmethanol: a tribute to George Ferguson and co-workers
;
_journal_coeditor_code CU3146
_journal_issue 9
_journal_name_full 'Acta Crystallographica Section C'
_journal_page_first
;
;
_journal_paper_doi 10.1107/S2053229619010714
_journal_volume 75
_journal_year 2019
_chemical_formula_iupac 'C19 H16 O'
_chemical_formula_moiety 'C19 H16 O'
_chemical_formula_sum 'C19 H16 O'
_chemical_formula_weight 260.32
_chemical_melting_point 433
_chemical_name_systematic Triphenylmethanol
_space_group_crystal_system trigonal
_space_group_IT_number 148
_space_group_name_Hall '-R 3'
_space_group_name_H-M_alt 'R -3 :H'
_symmetry_space_group_name_Hall '-R 3'
_symmetry_space_group_name_H-M 'R -3 :H'
_atom_sites_solution_hydrogens mixed
_atom_sites_solution_primary dual
_atom_sites_solution_secondary difmap
_audit_creation_method SHELXL-2018/3
_cell_angle_alpha 90
_cell_angle_beta 90
_cell_angle_gamma 120
_cell_formula_units_Z 24
_cell_length_a 19.1399(5)
_cell_length_b 19.1399(5)
_cell_length_c 26.7399(9)
_cell_measurement_reflns_used 38242
_cell_measurement_temperature 153.0(10)
_cell_measurement_theta_max 27.93
_cell_measurement_theta_min 2.28
_cell_volume 8483.4(4)
_computing_cell_refinement
;
X-AREA (Stoe & Cie, 2018)
;
_computing_data_collection
;
X-AREA (Stoe & Cie, 2018)
;
_computing_data_reduction
;
X-AREA (Stoe & Cie, 2018)
;
_computing_molecular_graphics
;
XP in SHELXTL-Plus (Sheldrick, 2008), Mercury (Macrae <i>et al.</i>,
2008) and
OLEX2 (Dolomanov <i>et al.</i>,  2009)
;
_computing_publication_material
;
publCIF (Westrip, 2010)
;
_computing_structure_refinement
;
SHELXL2018 (Sheldrick, 2015b)
;
_computing_structure_solution
;
SHELXT2018 (Sheldrick, 2015a)
;
_diffrn_ambient_temperature 153.0(10)
_diffrn_detector 'Reverse-biased silicon diode array'
_diffrn_detector_area_resol_mean 5.81
_diffrn_measured_fraction_theta_full 0.998
_diffrn_measured_fraction_theta_max 0.999
_diffrn_measurement_device 'Eulerian four-circle diffractometer'
_diffrn_measurement_device_type 'Stoe Stadivari'
_diffrn_measurement_method '\w scans'
_diffrn_measurement_specimen_support Mitegen
_diffrn_radiation_monochromator 'Graded multilayer mirror'
_diffrn_radiation_probe x-ray
_diffrn_radiation_type AgK\a
_diffrn_radiation_wavelength 0.56083
_diffrn_reflns_av_R_equivalents 0.0693
_diffrn_reflns_av_unetI/netI 0.0212
_diffrn_reflns_limit_h_max 24
_diffrn_reflns_limit_h_min -24
_diffrn_reflns_limit_k_max 24
_diffrn_reflns_limit_k_min -24
_diffrn_reflns_limit_l_max 34
_diffrn_reflns_limit_l_min -34
_diffrn_reflns_number 99452
_diffrn_reflns_theta_full 19.664
_diffrn_reflns_theta_max 21.498
_diffrn_reflns_theta_min 2.281
_diffrn_source 'Sealed X-ray tube'
_diffrn_source_current 0.600
_diffrn_source_power 0.039
_diffrn_source_voltage 65
_exptl_absorpt_coefficient_mu 0.048
_exptl_absorpt_correction_T_max 1.0000
_exptl_absorpt_correction_T_min 0.4185
_exptl_absorpt_correction_type multi-scan
_exptl_absorpt_process_details
;
(X-AREA; Stoe & Cie, 2018)
;
_exptl_crystal_colour colourless
_exptl_crystal_density_diffrn 1.223
_exptl_crystal_description prism
_exptl_crystal_F_000 3312
_exptl_crystal_size_max 0.326
_exptl_crystal_size_mid 0.288
_exptl_crystal_size_min 0.248
_refine_diff_density_max 0.181
_refine_diff_density_min -0.138
_refine_ls_extinction_method none
_refine_ls_goodness_of_fit_ref 1.002
_refine_ls_hydrogen_treatment constr
_refine_ls_matrix_type full
_refine_ls_number_constraints 0
_refine_ls_number_parameters 483
_refine_ls_number_reflns 4399
_refine_ls_number_restraints 72
_refine_ls_restrained_S_all 1.001
_refine_ls_R_factor_all 0.1069
_refine_ls_R_factor_gt 0.0524
_refine_ls_shift/su_max 0.000
_refine_ls_shift/su_mean 0.000
_refine_ls_structure_factor_coef Fsqd
_refine_ls_weighting_details 'w=1/[\s^2^(Fo^2^)+(0.0683P)^2^+2.9871P] where P=(Fo^2^+2Fc^2^)/3'
_refine_ls_weighting_scheme calc
_refine_ls_wR_factor_gt 0.1364
_refine_ls_wR_factor_ref 0.1673
_reflns_number_gt 2222
_reflns_number_total 4399
_reflns_threshold_expression 'I > 2\s(I)'
_cod_data_source_file cu3146sup1.cif
_cod_data_source_block 153K_data
_cod_original_cell_volume 8483.4(5)
_cod_database_code 2021744
_shelx_estimated_absorpt_t_min 0.985
_shelx_estimated_absorpt_t_max 0.988

loop_
_space_group_symop_operation_xyz
'x, y, z'
'-y, x-y, z'
'-x+y, -x, z'
'x+2/3, y+1/3, z+1/3'
'-y+2/3, x-y+1/3, z+1/3'
'-x+y+2/3, -x+1/3, z+1/3'
'x+1/3, y+2/3, z+2/3'
'-y+1/3, x-y+2/3, z+2/3'
'-x+y+1/3, -x+2/3, z+2/3'
'-x, -y, -z'
'y, -x+y, -z'
'x-y, x, -z'
'-x+2/3, -y+1/3, -z+1/3'
'y+2/3, -x+y+1/3, -z+1/3'
'x-y+2/3, x+1/3, -z+1/3'
'-x+1/3, -y+2/3, -z+2/3'
'y+1/3, -x+y+2/3, -z+2/3'
'x-y+1/3, x+2/3, -z+2/3'

loop_
_atom_site_type_symbol
_atom_site_label
_atom_site_fract_x
_atom_site_fract_y
_atom_site_fract_z
_atom_site_U_iso_or_equiv
_atom_site_adp_type
_atom_site_calc_flag
_atom_site_occupancy
_atom_site_disorder_assembly
_atom_site_disorder_group
O O1A 0.666667 0.333333 0.51277(9) 0.0911(10) Uani d 0.7436(17) A 1
H H1A 0.708695 0.373627 0.525137 0.137 Uiso d 0.2479(6) A 1
C C1A 0.666667 0.333333 0.45915(12) 0.0585(9) Uani d 0.7436(17) A 1
C C2A 0.58184(15) 0.30928(15) 0.44155(8) 0.0574(5) Uani d 0.7436(17) A 1
C C3A 0.53537(17) 0.33357(18) 0.46817(10) 0.0780(7) Uani d 0.7436(17) A 1
H H3A 0.555863 0.362570 0.498506 0.094 Uiso calc 0.7436(17) A 1
C C4A 0.4606(4) 0.3168(5) 0.4518(3) 0.096(2) Uani d 0.7436(17) A 1
H H4A 0.429793 0.333886 0.470662 0.115 Uiso calc 0.7436(17) A 1
C C5A 0.4305(4) 0.2749(5) 0.4078(3) 0.094(3) Uani d 0.7436(17) A 1
H H5A 0.379487 0.264579 0.395771 0.113 Uiso calc 0.7436(17) A 1
C C6A 0.4737(4) 0.2481(5) 0.3813(3) 0.086(2) Uani d 0.7436(17) A 1
H H6A 0.452087 0.217872 0.351492 0.103 Uiso calc 0.7436(17) A 1
C C7A 0.5487(4) 0.2652(4) 0.3981(2) 0.0698(15) Uani d 0.7436(17) A 1
H H7A 0.578423 0.246450 0.379498 0.084 Uiso calc 0.7436(17) A 1
O O1B 0.76424(10) 0.36344(13) 0.60040(7) 0.1001(7) Uani d 0.7436(17) A 1
H H1BA 0.761666 0.351068 0.570135 0.150 Uiso d 0.2479(6) A 1
H H1BB 0.749287 0.395976 0.605330 0.150 Uiso d 0.2479(6) A 1
H H1BC 0.730448 0.319412 0.615019 0.150 Uiso d 0.2479(6) A 1
C C1B 0.84281(12) 0.38633(15) 0.61999(8) 0.0648(6) Uani d 0.7436(17) A 1
C C2B 0.86638(13) 0.32631(14) 0.59957(8) 0.0657(6) Uani d 0.7436(17) A 1
C C3B 0.8535(2) 0.3054(2) 0.54985(11) 0.1044(11) Uani d 0.7436(17) A 1
H H3B 0.830275 0.328339 0.528779 0.125 Uiso calc 0.7436(17) A 1
C C4B 0.8740(5) 0.2516(6) 0.5304(3) 0.119(3) Uani d 0.7436(17) A 1
H H4B 0.863199 0.236550 0.496240 0.143 Uiso calc 0.7436(17) A 1
C C5B 0.9095(5) 0.2196(5) 0.5591(3) 0.109(3) Uani d 0.7436(17) A 1
H H5B 0.924530 0.183335 0.545252 0.131 Uiso calc 0.7436(17) A 1
C C6B 0.9231(4) 0.2407(4) 0.6084(3) 0.093(2) Uani d 0.7436(17) A 1
H H6B 0.947373 0.218561 0.629241 0.112 Uiso calc 0.7436(17) A 1
C C7B 0.9018(2) 0.2941(2) 0.62816(16) 0.0777(9) Uani d 0.7436(17) A 1
H H7B 0.912098 0.308569 0.662466 0.093 Uiso calc 0.7436(17) A 1
C C8B 0.90166(14) 0.47184(15) 0.60289(9) 0.0668(6) Uani d 0.7436(17) A 1
C C9B 0.8772(2) 0.5287(2) 0.59841(10) 0.0883(9) Uani d 0.7436(17) A 1
H H9B 0.822728 0.513460 0.605400 0.106 Uiso calc 0.7436(17) A 1
C C10B 0.9281(6) 0.6036(5) 0.5846(3) 0.111(3) Uani d 0.7436(17) A 1
H H10B 0.908782 0.640297 0.580162 0.133 Uiso calc 0.7436(17) A 1
C C11B 1.0077(5) 0.6296(4) 0.5767(3) 0.130(3) Uani d 0.7436(17) A 1
H H11B 1.043803 0.684533 0.568696 0.156 Uiso calc 0.7436(17) A 1
C C12B 1.0361(5) 0.5760(6) 0.5802(4) 0.121(3) Uani d 0.7436(17) A 1
H H12B 1.091060 0.592640 0.573739 0.145 Uiso calc 0.7436(17) A 1
C C13B 0.9815(3) 0.4974(3) 0.59348(16) 0.0874(11) Uani d 0.7436(17) A 1
H H13B 0.999752 0.459704 0.596214 0.105 Uiso calc 0.7436(17) A 1
C C14B 0.83584(19) 0.38110(17) 0.67725(10) 0.0612(6) Uani d 0.7436(17) A 1
C C15B 0.77028(16) 0.3162(2) 0.69875(11) 0.0917(9) Uani d 0.7436(17) A 1
H H15B 0.728841 0.277251 0.677965 0.110 Uiso calc 0.7436(17) A 1
C C16B 0.7637(3) 0.3068(4) 0.7494(2) 0.0951(17) Uani d 0.7436(17) A 1
H H16B 0.717770 0.261153 0.763094 0.114 Uiso calc 0.7436(17) A 1
C C17B 0.8224(3) 0.3621(3) 0.78128(17) 0.0783(11) Uani d 0.7436(17) A 1
H H17B 0.818095 0.355011 0.816530 0.094 Uiso calc 0.7436(17) A 1
C C18B 0.88692(19) 0.42746(19) 0.75964(10) 0.0742(8) Uani d 0.7436(17) A 1
H H18B 0.928135 0.466765 0.780380 0.089 Uiso calc 0.7436(17) A 1
C C19B 0.8933(3) 0.4374(4) 0.7088(2) 0.0655(12) Uani d 0.7436(17) A 1
H H19B 0.938180 0.483932 0.694994 0.079 Uiso calc 0.7436(17) A 1
O O1C 0.666667 0.333333 0.6432(3) 0.083(3) Uani d 0.2564(17) A 2
H H1C 0.682226 0.379070 0.629806 0.124 Uiso d 0.0855(6) A 2
C C1C 0.666667 0.333333 0.6960(4) 0.058(3) Uani d 0.2564(17) A 2
C C2C 0.7503(5) 0.3564(5) 0.7147(3) 0.073(2) Uani d 0.2564(17) A 2
C C3C 0.7666(11) 0.3251(10) 0.7590(5) 0.113(8) Uani d 0.2564(17) A 2
H H3C 0.724063 0.289629 0.780547 0.136 Uiso calc 0.2564(17) A 2
C C4C 0.8465(10) 0.3481(10) 0.7697(5) 0.117(5) Uani d 0.2564(17) A 2
H H4C 0.858261 0.325808 0.798051 0.140 Uiso calc 0.2564(17) A 2
C C5C 0.9068(7) 0.4009(8) 0.7409(7) 0.149(7) Uani d 0.2564(17) A 2
H H5C 0.960816 0.418783 0.750763 0.179 Uiso calc 0.2564(17) A 2
C C6C 0.8931(12) 0.4299(17) 0.6977(9) 0.124(10) Uani d 0.2564(17) A 2
H H6C 0.936377 0.464379 0.676274 0.149 Uiso calc 0.2564(17) A 2
C C7C 0.8166(5) 0.4083(6) 0.6862(4) 0.094(3) Uani d 0.2564(17) A 2
H H7C 0.807355 0.430151 0.656715 0.113 Uiso calc 0.2564(17) A 2
O O1D 0.7440(3) 0.4306(3) 0.55748(19) 0.0885(17) Uani d 0.2564(17) A 2
H H1DA 0.730812 0.432220 0.587335 0.133 Uiso d 0.0855(6) A 2
H H1DB 0.761560 0.399257 0.554882 0.133 Uiso d 0.0855(6) A 2
H H1DC 0.701323 0.413280 0.540448 0.133 Uiso d 0.0855(6) A 2
C C1D 0.8005(4) 0.5111(4) 0.5411(2) 0.0642(17) Uani d 0.2564(17) A 2
C C2D 0.7764(3) 0.5690(4) 0.5642(2) 0.0642(18) Uani d 0.2564(17) A 2
C C3D 0.7632(5) 0.5676(6) 0.6149(3) 0.106(3) Uani d 0.2564(17) A 2
H H3D 0.766173 0.527914 0.634760 0.128 Uiso calc 0.2564(17) A 2
C C4D 0.7462(7) 0.6211(9) 0.6377(5) 0.106(5) Uani d 0.2564(17) A 2
H H4D 0.738431 0.618454 0.672879 0.127 Uiso calc 0.2564(17) A 2
C C5D 0.7400(14) 0.6797(14) 0.6101(8) 0.108(8) Uani d 0.2564(17) A 2
H H5D 0.729664 0.718341 0.625539 0.129 Uiso calc 0.2564(17) A 2
C C6D 0.7497(13) 0.6782(14) 0.5595(8) 0.105(7) Uani d 0.2564(17) A 2
H H6D 0.746374 0.717334 0.539303 0.126 Uiso calc 0.2564(17) A 2
C C7D 0.7639(18) 0.6222(16) 0.5368(8) 0.111(8) Uani d 0.2564(17) A 2
H H7D 0.765172 0.620367 0.501360 0.134 Uiso calc 0.2564(17) A 2
C C8D 0.8844(4) 0.5289(4) 0.5587(3) 0.0620(17) Uani d 0.2564(17) A 2
C C9D 0.9455(10) 0.6073(9) 0.5784(6) 0.089(6) Uani d 0.2564(17) A 2
H H9D 0.932585 0.648849 0.582298 0.107 Uiso calc 0.2564(17) A 2
C C10D 1.0181(9) 0.6216(10) 0.5909(5) 0.095(7) Uani d 0.2564(17) A 2
H H10D 1.058560 0.673426 0.601934 0.113 Uiso calc 0.2564(17) A 2
C C11D 1.0330(11) 0.5589(12) 0.5873(8) 0.096(8) Uani d 0.2564(17) A 2
H H11D 1.082620 0.566820 0.600425 0.115 Uiso calc 0.2564(17) A 2
C C12D 0.9796(8) 0.4827(8) 0.5654(5) 0.101(4) Uani d 0.2564(17) A 2
H H12D 0.994971 0.443504 0.558556 0.121 Uiso calc 0.2564(17) A 2
C C13D 0.9044(5) 0.4705(4) 0.5552(4) 0.098(3) Uani d 0.2564(17) A 2
H H13D 0.863835 0.418145 0.544928 0.118 Uiso calc 0.2564(17) A 2
C C14D 0.7983(4) 0.5139(4) 0.4833(3) 0.0577(15) Uani d 0.2564(17) A 2
C C15D 0.7290(4) 0.4634(4) 0.4585(3) 0.0679(18) Uani d 0.2564(17) A 2
H H15D 0.682472 0.426339 0.476747 0.081 Uiso calc 0.2564(17) A 2
C C16D 0.7256(13) 0.4656(13) 0.4069(6) 0.084(7) Uani d 0.2564(17) A 2
H H16D 0.677505 0.428401 0.390046 0.101 Uiso calc 0.2564(17) A 2
C C17D 0.7909(12) 0.5208(14) 0.3795(6) 0.068(5) Uani d 0.2564(17) A 2
H H17D 0.787198 0.524908 0.344309 0.082 Uiso calc 0.2564(17) A 2
C C18D 0.8615(12) 0.5698(12) 0.4044(6) 0.073(4) Uani d 0.2564(17) A 2
H H18D 0.908149 0.606844 0.386238 0.087 Uiso calc 0.2564(17) A 2
C C19D 0.8650(11) 0.5653(11) 0.4560(6) 0.085(5) Uani d 0.2564(17) A 2
H H19D 0.914603 0.598511 0.472742 0.102 Uiso calc 0.2564(17) A 2

loop_
_atom_site_aniso_label
_atom_site_aniso_U_11
_atom_site_aniso_U_22
_atom_site_aniso_U_33
_atom_site_aniso_U_12
_atom_site_aniso_U_13
_atom_site_aniso_U_23
O1A 0.1199(16) 0.1199(16) 0.0335(13) 0.0599(8) 0.000 0.000
C1A 0.0713(15) 0.0713(15) 0.0329(16) 0.0357(7) 0.000 0.000
C2A 0.0639(14) 0.0594(14) 0.0467(12) 0.0293(12) 0.0094(11) 0.0053(10)
C3A 0.0717(18) 0.0823(19) 0.0780(17) 0.0371(16) 0.0175(14) -0.0053(14)
C4A 0.075(4) 0.092(4) 0.124(4) 0.044(3) 0.027(3) 0.002(3)
C5A 0.046(2) 0.088(5) 0.133(5) 0.022(2) 0.002(2) 0.016(3)
C6A 0.064(3) 0.088(5) 0.095(3) 0.029(3) -0.013(2) -0.001(3)
C7A 0.072(3) 0.087(3) 0.0562(17) 0.044(2) -0.005(2) -0.0042(17)
O1B 0.0517(10) 0.1542(19) 0.0920(13) 0.0496(11) -0.0238(9) -0.0112(12)
C1B 0.0431(11) 0.0886(16) 0.0611(13) 0.0318(11) -0.0094(9) -0.0070(11)
C2B 0.0477(12) 0.0767(15) 0.0608(13) 0.0221(11) -0.0055(10) -0.0089(11)
C3B 0.129(3) 0.127(3) 0.0727(18) 0.075(2) -0.0188(17) -0.0283(18)
C4B 0.164(7) 0.138(6) 0.079(3) 0.093(5) -0.013(4) -0.039(4)
C5B 0.126(6) 0.102(5) 0.104(4) 0.062(4) 0.017(3) -0.026(3)
C6B 0.103(4) 0.100(5) 0.096(4) 0.066(4) 0.002(3) -0.008(3)
C7B 0.081(2) 0.086(3) 0.0704(19) 0.045(2) -0.0051(18) -0.0155(19)
C8B 0.0611(14) 0.0884(17) 0.0549(13) 0.0403(13) -0.0037(10) -0.0008(12)
C9B 0.106(2) 0.126(3) 0.0599(17) 0.078(2) 0.0093(15) 0.0162(16)
C10B 0.145(7) 0.133(6) 0.081(3) 0.090(5) 0.025(3) 0.037(3)
C11B 0.157(7) 0.094(4) 0.105(5) 0.036(5) 0.020(4) 0.027(3)
C12B 0.086(5) 0.100(4) 0.138(7) 0.017(3) 0.024(4) 0.026(4)
C13B 0.063(2) 0.082(3) 0.113(3) 0.0326(18) 0.006(2) 0.006(2)
C14B 0.0430(14) 0.0768(19) 0.0647(14) 0.0307(14) -0.0015(12) -0.0041(12)
C15B 0.0624(16) 0.099(2) 0.0743(18) 0.0114(15) 0.0047(13) -0.0138(15)
C16B 0.072(3) 0.098(3) 0.078(2) 0.015(2) 0.0179(18) -0.004(2)
C17B 0.087(3) 0.093(3) 0.0624(17) 0.050(2) 0.0047(17) -0.0068(16)
C18B 0.0747(19) 0.078(2) 0.0666(16) 0.0360(16) -0.0144(13) -0.0065(14)
C19B 0.055(2) 0.075(3) 0.0624(18) 0.029(2) -0.0078(15) -0.0024(17)
O1C 0.105(4) 0.105(4) 0.039(4) 0.052(2) 0.000 0.000
C1C 0.066(4) 0.066(4) 0.041(5) 0.033(2) 0.000 0.000
C2C 0.095(6) 0.080(5) 0.059(4) 0.054(5) 0.001(4) 0.007(4)
C3C 0.146(15) 0.121(14) 0.081(10) 0.074(12) -0.016(9) 0.034(10)
C4C 0.140(15) 0.119(11) 0.108(11) 0.077(11) -0.046(10) 0.011(9)
C5C 0.081(8) 0.083(8) 0.28(2) 0.040(7) -0.022(11) 0.012(11)
C6C 0.115(16) 0.126(18) 0.15(2) 0.074(15) 0.021(14) 0.042(16)
C7C 0.072(6) 0.108(8) 0.121(8) 0.059(6) 0.024(5) 0.041(6)
O1D 0.073(3) 0.061(3) 0.097(4) 0.008(2) -0.007(3) 0.031(3)
C1D 0.054(4) 0.047(3) 0.073(4) 0.012(3) -0.001(3) 0.017(3)
C2D 0.041(3) 0.067(4) 0.070(4) 0.015(3) 0.008(3) 0.020(3)
C3D 0.124(8) 0.133(8) 0.082(5) 0.078(6) 0.051(5) 0.046(5)
C4D 0.101(10) 0.162(13) 0.087(8) 0.091(10) 0.026(7) 0.014(8)
C5D 0.082(10) 0.19(2) 0.087(11) 0.091(12) -0.019(7) -0.024(11)
C6D 0.124(18) 0.110(14) 0.097(12) 0.072(13) -0.006(11) 0.011(10)
C7D 0.126(13) 0.149(19) 0.101(12) 0.100(14) -0.003(9) -0.020(11)
C8D 0.055(4) 0.059(4) 0.065(4) 0.023(3) 0.006(3) 0.011(3)
C9D 0.044(5) 0.063(7) 0.133(15) 0.005(5) 0.001(7) 0.025(7)
C10D 0.060(6) 0.162(17) 0.056(6) 0.052(8) -0.010(5) -0.050(8)
C11D 0.072(13) 0.17(3) 0.057(6) 0.071(17) 0.001(7) 0.005(10)
C12D 0.111(9) 0.101(8) 0.115(9) 0.071(7) -0.034(8) -0.014(7)
C13D 0.080(6) 0.057(4) 0.152(9) 0.030(4) -0.026(5) -0.001(5)
C14D 0.052(4) 0.040(3) 0.083(4) 0.024(3) -0.003(3) -0.001(3)
C15D 0.058(4) 0.053(4) 0.084(5) 0.021(3) 0.000(4) -0.002(4)
C16D 0.071(8) 0.077(9) 0.114(14) 0.044(7) -0.033(8) -0.027(8)
C17D 0.093(11) 0.084(9) 0.055(5) 0.065(9) -0.006(5) -0.010(5)
C18D 0.072(7) 0.097(9) 0.068(7) 0.056(7) 0.004(5) 0.007(6)
C19D 0.075(8) 0.084(12) 0.082(9) 0.029(7) -0.002(6) 0.027(8)

loop_
_atom_type_symbol
_atom_type_description
_atom_type_scat_dispersion_real
_atom_type_scat_dispersion_imag
_atom_type_scat_source
C C 0.0015 0.0009 'International Tables Vol C Tables 4.2.6.8 and 6.1.1.4'
H H 0.0000 0.0000 'International Tables Vol C Tables 4.2.6.8 and 6.1.1.4'
O O 0.0056 0.0036 'International Tables Vol C Tables 4.2.6.8 and 6.1.1.4'

loop_
_exptl_crystal_face_index_h
_exptl_crystal_face_index_k
_exptl_crystal_face_index_l
_exptl_crystal_face_perp_dist
2 1 8 0.1240
-2 -1 -8 0.1260
3 -5 -2 0.1540
-2 3 1 0.1720
1 0 -2 0.1360
-1 0 2 0.1520
2 -3 -7 0.1250
-6 4 3 0.2170
0 4 -3 0.2230

loop_
_geom_angle_atom_site_label_1
_geom_angle_atom_site_label_2
_geom_angle_atom_site_label_3
_geom_angle_site_symmetry_1
_geom_angle_site_symmetry_3
_geom_angle
C1A O1A H1A . . 112.8
C1A O1A H1A . 2_655 112.8
C1A O1A H1A . 3_665 112.7540(10)
H1A O1A H1A . 2_655 106.0
H1A O1A H1A . 3_665 106.0
H1A O1A H1A 2_655 3_665 106.0
O1A C1A C2A . . 107.99(14)
O1A C1A C2A . 3_665 107.99(14)
C2A C1A C2A . 3_665 110.91(13)
O1A C1A C2A . 2_655 107.99(14)
C2A C1A C2A . 2_655 110.91(13)
C2A C1A C2A 3_665 2_655 110.90(13)
C3A C2A C7A . . 117.3(4)
C3A C2A C1A . . 120.3(2)
C7A C2A C1A . . 122.4(4)
C4A C3A C2A . . 121.7(4)
C4A C3A H3A . . 119.1
C2A C3A H3A . . 119.1
C3A C4A C5A . . 119.5(6)
C3A C4A H4A . . 120.2
C5A C4A H4A . . 120.2
C6A C5A C4A . . 120.3(6)
C6A C5A H5A . . 119.8
C4A C5A H5A . . 119.8
C5A C6A C7A . . 119.7(7)
C5A C6A H6A . . 120.1
C7A C6A H6A . . 120.1
C6A C7A C2A . . 121.4(7)
C6A C7A H7A . . 119.3
C2A C7A H7A . . 119.3
C1B O1B H1BA . . 110.1
C1B O1B H1BB . . 114.9
C1B O1B H1BC . . 107.0
H1BA O1B H1BB . . 112.2
H1BA O1B H1BC . . 104.7
H1BB O1B H1BC . . 107.2
O1B C1B C8B . . 108.49(19)
O1B C1B C2B . . 107.29(18)
C8B C1B C2B . . 111.28(18)
O1B C1B C14B . . 107.45(19)
C8B C1B C14B . . 111.3(2)
C2B C1B C14B . . 110.8(2)
C7B C2B C3B . . 118.1(3)
C7B C2B C1B . . 122.8(2)
C3B C2B C1B . . 119.1(2)
C2B C3B C4B . . 120.4(5)
C2B C3B H3B . . 119.8
C4B C3B H3B . . 119.8
C5B C4B C3B . . 121.3(6)
C5B C4B H4B . . 119.4
C3B C4B H4B . . 119.4
C4B C5B C6B . . 118.5(7)
C4B C5B H5B . . 120.7
C6B C5B H5B . . 120.7
C5B C6B C7B . . 120.3(6)
C5B C6B H6B . . 119.8
C7B C6B H6B . . 119.8
C2B C7B C6B . . 121.3(4)
C2B C7B H7B . . 119.3
C6B C7B H7B . . 119.3
C13B C8B C9B . . 117.1(3)
C13B C8B C1B . . 122.1(3)
C9B C8B C1B . . 120.7(2)
C10B C9B C8B . . 121.4(5)
C10B C9B H9B . . 119.3
C8B C9B H9B . . 119.3
C9B C10B C11B . . 121.5(8)
C9B C10B H10B . . 119.3
C11B C10B H10B . . 119.3
C10B C11B C12B . . 120.1(8)
C10B C11B H11B . . 119.9
C12B C11B H11B . . 119.9
C11B C12B C13B . . 117.4(8)
C11B C12B H12B . . 121.3
C13B C12B H12B . . 121.3
C8B C13B C12B . . 122.5(5)
C8B C13B H13B . . 118.8
C12B C13B H13B . . 118.8
C15B C14B C19B . . 117.5(3)
C15B C14B C1B . . 119.1(2)
C19B C14B C1B . . 123.4(3)
C16B C15B C14B . . 121.1(3)
C16B C15B H15B . . 119.4
C14B C15B H15B . . 119.4
C15B C16B C17B . . 121.6(4)
C15B C16B H16B . . 119.2
C17B C16B H16B . . 119.2
C18B C17B C16B . . 116.9(4)
C18B C17B H17B . . 121.5
C16B C17B H17B . . 121.5
C19B C18B C17B . . 121.5(4)
C19B C18B H18B . . 119.3
C17B C18B H18B . . 119.3
C18B C19B C14B . . 121.2(5)
C18B C19B H19B . . 119.4
C14B C19B H19B . . 119.4
C1C O1C H1C . . 114.9
C1C O1C H1C . 2_655 114.914(3)
H1C O1C H1C . 2_655 103.5
O1C C1C C2C . . 109.3(4)
O1C C1C C2C . 3_665 109.3(4)
C2C C1C C2C . 3_665 109.6(4)
O1C C1C C2C . 2_655 109.3(4)
C2C C1C C2C . 2_655 109.6(4)
C2C C1C C2C 3_665 2_655 109.6(4)
C7C C2C C3C . . 116.3(10)
C7C C2C C1C . . 118.8(7)
C3C C2C C1C . . 124.8(10)
C4C C3C C2C . . 118.2(13)
C4C C3C H3C . . 120.9
C2C C3C H3C . . 120.9
C5C C4C C3C . . 121.1(12)
C5C C4C H4C . . 119.4
C3C C4C H4C . . 119.4
C4C C5C C6C . . 121.9(13)
C4C C5C H5C . . 119.0
C6C C5C H5C . . 119.0
C7C C6C C5C . . 118.0(17)
C7C C6C H6C . . 121.0
C5C C6C H6C . . 121.0
C6C C7C C2C . . 124.2(12)
C6C C7C H7C . . 117.9
C2C C7C H7C . . 117.9
C1D O1D H1DA . . 109.2
C1D O1D H1DB . . 113.2
C1D O1D H1DC . . 108.5
H1DA O1D H1DB . . 110.2
H1DA O1D H1DC . . 106.0
H1DB O1D H1DC . . 109.5
O1D C1D C2D . . 108.5(5)
O1D C1D C8D . . 106.6(5)
C2D C1D C8D . . 112.1(5)
O1D C1D C14D . . 108.8(5)
C2D C1D C14D . . 110.8(5)
C8D C1D C14D . . 110.0(5)
C7D C2D C3D . . 116.3(11)
C7D C2D C1D . . 123.6(10)
C3D C2D C1D . . 120.1(6)
C4D C3D C2D . . 122.3(9)
C4D C3D H3D . . 118.9
C2D C3D H3D . . 118.9
C3D C4D C5D . . 121.1(13)
C3D C4D H4D . . 119.5
C5D C4D H4D . . 119.5
C6D C5D C4D . . 116.0(18)
C6D C5D H5D . . 122.0
C4D C5D H5D . . 122.0
C5D C6D C7D . . 122(2)
C5D C6D H6D . . 118.8
C7D C6D H6D . . 118.8
C2D C7D C6D . . 121.5(19)
C2D C7D H7D . . 119.2
C6D C7D H7D . . 119.2
C13D C8D C9D . . 117.5(9)
C13D C8D C1D . . 119.3(6)
C9D C8D C1D . . 123.3(9)
C10D C9D C8D . . 121.6(16)
C10D C9D H9D . . 119.2
C8D C9D H9D . . 119.2
C9D C10D C11D . . 117.4(16)
C9D C10D H10D . . 121.3
C11D C10D H10D . . 121.3
C10D C11D C12D . . 124.7(14)
C10D C11D H11D . . 117.6
C12D C11D H11D . . 117.6
C13D C12D C11D . . 114.4(12)
C13D C12D H12D . . 122.8
C11D C12D H12D . . 122.8
C8D C13D C12D . . 123.6(8)
C8D C13D H13D . . 118.2
C12D C13D H13D . . 118.2
C15D C14D C19D . . 118.6(9)
C15D C14D C1D . . 119.7(6)
C19D C14D C1D . . 121.7(9)
C14D C15D C16D . . 120.5(11)
C14D C15D H15D . . 119.7
C16D C15D H15D . . 119.7
C17D C16D C15D . . 121.1(16)
C17D C16D H16D . . 119.5
C15D C16D H16D . . 119.5
C18D C17D C16D . . 118.2(16)
C18D C17D H17D . . 120.9
C16D C17D H17D . . 120.9
C17D C18D C19D . . 120.2(16)
C17D C18D H18D . . 119.9
C19D C18D H18D . . 119.9
C14D C19D C18D . . 121.2(16)
C14D C19D H19D . . 119.4
C18D C19D H19D . . 119.4

loop_
_geom_bond_atom_site_label_1
_geom_bond_atom_site_label_2
_geom_bond_site_symmetry_2
_geom_bond_distance
O1A C1A . 1.434(4)
O1A H1A . 0.8549
O1A H1A 2_655 0.8549
O1A H1A 3_665 0.8549
C1A C2A . 1.524(3)
C1A C2A 3_665 1.524(3)
C1A C2A 2_655 1.524(3)
C2A C3A . 1.388(3)
C2A C7A . 1.389(6)
C3A C4A . 1.373(7)
C3A H3A . 0.9500
C4A C5A . 1.377(9)
C4A H4A . 0.9500
C5A C6A . 1.368(8)
C5A H5A . 0.9500
C6A C7A . 1.379(7)
C6A H6A . 0.9500
C7A H7A . 0.9500
O1B C1B . 1.438(2)
O1B H1BA . 0.8376
O1B H1BB . 0.8158
O1B H1BC . 0.8580
C1B C8B . 1.521(3)
C1B C2B . 1.530(3)
C1B C14B . 1.536(3)
C2B C7B . 1.357(5)
C2B C3B . 1.374(3)
C3B C4B . 1.375(8)
C3B H3B . 0.9500
C4B C5B . 1.357(11)
C4B H4B . 0.9500
C5B C6B . 1.364(6)
C5B H5B . 0.9500
C6B C7B . 1.381(7)
C6B H6B . 0.9500
C7B H7B . 0.9500
C8B C13B . 1.374(5)
C8B C9B . 1.389(4)
C9B C10B . 1.320(8)
C9B H9B . 0.9500
C10B C11B . 1.364(9)
C10B H10B . 0.9500
C11B C12B . 1.382(11)
C11B H11B . 0.9500
C12B C13B . 1.382(10)
C12B H12B . 0.9500
C13B H13B . 0.9500
C14B C15B . 1.374(4)
C14B C19B . 1.376(7)
C15B C16B . 1.363(6)
C15B H15B . 0.9500
C16B C17B . 1.386(7)
C16B H16B . 0.9500
C17B C18B . 1.371(5)
C17B H17B . 0.9500
C18B C19B . 1.370(7)
C18B H18B . 0.9500
C19B H19B . 0.9500
O1C C1C . 1.411(11)
O1C H1C . 0.8500
O1C H1C 2_655 0.8500
O1C H1C 3_665 0.8501
C1C C2C . 1.517(8)
C1C C2C 3_665 1.518(8)
C1C C2C 2_655 1.518(8)
C2C C7C . 1.384(10)
C2C C3C . 1.430(14)
C3C C4C . 1.394(17)
C3C H3C . 0.9500
C4C C5C . 1.335(15)
C4C H4C . 0.9500
C5C C6C . 1.363(18)
C5C H5C . 0.9500
C6C C7C . 1.343(17)
C6C H6C . 0.9500
C7C H7C . 0.9500
O1D C1D . 1.438(7)
O1D H1DA . 0.8426
O1D H1DB . 0.8241
O1D H1DC . 0.8453
C1D C2D . 1.527(9)
C1D C8D . 1.540(9)
C1D C14D . 1.548(9)
C2D C7D . 1.368(16)
C2D C3D . 1.379(9)
C3D C4D . 1.364(13)
C3D H3D . 0.9500
C4D C5D . 1.40(2)
C4D H4D . 0.9500
C5D C6D . 1.368(15)
C5D H5D . 0.9500
C6D C7D . 1.37(2)
C6D H6D . 0.9500
C7D H7D . 0.9500
C8D C13D . 1.354(9)
C8D C9D . 1.463(15)
C9D C10D . 1.318(17)
C9D H9D . 0.9500
C10D C11D . 1.37(2)
C10D H10D . 0.9500
C11D C12D . 1.423(18)
C11D H11D . 0.9500
C12D C13D . 1.367(12)
C12D H12D . 0.9500
C13D H13D . 0.9500
C14D C15D . 1.361(9)
C14D C19D . 1.369(16)
C15D C16D . 1.383(16)
C15D H15D . 0.9500
C16D C17D . 1.376(18)
C16D H16D . 0.9500
C17D C18D . 1.371(18)
C17D H17D . 0.9500
C18D C19D . 1.386(17)
C18D H18D . 0.9500
C19D H19D . 0.9500

loop_
_geom_hbond_atom_site_label_D
_geom_hbond_atom_site_label_H
_geom_hbond_atom_site_label_A
_geom_hbond_site_symmetry_A
_geom_hbond_distance_DH
_geom_hbond_distance_HA
_geom_hbond_distance_DA
_geom_hbond_angle_DHA
_geom_hbond_publ_flag
O1A H1A O1B . 0.85 2.33 2.869(3) 121.4 yes
O1B H1BA O1A . 0.84 2.27 2.869(3) 128.6 yes
O1B H1BB O1B 2_655 0.82 2.21 2.869(3) 138.2 yes
O1B H1BC O1B 3_665 0.86 2.24 2.869(3) 130.4 yes
O1C H1C O1D . 0.85 2.22 2.856(7) 131.1 yes
O1D H1DA O1C . 0.84 2.24 2.856(7) 130.5 yes
O1D H1DB O1D 3_665 0.82 2.38 2.951(8) 127.4 yes
O1D H1DC O1D 2_655 0.85 2.33 2.951(8) 131.0 yes

loop_
_geom_torsion_atom_site_label_1
_geom_torsion_atom_site_label_2
_geom_torsion_atom_site_label_3
_geom_torsion_atom_site_label_4
_geom_torsion_site_symmetry_1
_geom_torsion
O1A C1A C2A C3A . 35.5(2)
C2A C1A C2A C3A 3_665 -82.7(3)
C2A C1A C2A C3A 2_655 153.6(2)
O1A C1A C2A C7A . -146.7(4)
C2A C1A C2A C7A 3_665 95.1(4)
C2A C1A C2A C7A 2_655 -28.6(5)
C7A C2A C3A C4A . -1.6(6)
C1A C2A C3A C4A . 176.3(4)
C2A C3A C4A C5A . -0.1(9)
C3A C4A C5A C6A . 1.9(12)
C4A C5A C6A C7A . -1.9(12)
C5A C6A C7A C2A . 0.0(10)
C3A C2A C7A C6A . 1.7(8)
C1A C2A C7A C6A . -176.2(5)
O1B C1B C2B C7B . -137.2(3)
C8B C1B C2B C7B . 104.2(3)
C14B C1B C2B C7B . -20.2(4)
O1B C1B C2B C3B . 44.6(3)
C8B C1B C2B C3B . -73.9(3)
C14B C1B C2B C3B . 161.7(3)
C7B C2B C3B C4B . 1.8(6)
C1B C2B C3B C4B . -180.0(5)
C2B C3B C4B C5B . -2.0(11)
C3B C4B C5B C6B . 1.3(13)
C4B C5B C6B C7B . -0.6(12)
C3B C2B C7B C6B . -1.2(6)
C1B C2B C7B C6B . -179.3(4)
C5B C6B C7B C2B . 0.6(9)
O1B C1B C8B C13B . -147.8(3)
C2B C1B C8B C13B . -30.0(3)
C14B C1B C8B C13B . 94.2(3)
O1B C1B C8B C9B . 35.3(3)
C2B C1B C8B C9B . 153.1(2)
C14B C1B C8B C9B . -82.8(3)
C13B C8B C9B C10B . 1.5(5)
C1B C8B C9B C10B . 178.5(4)
C8B C9B C10B C11B . -3.4(9)
C9B C10B C11B C12B . 3.7(12)
C10B C11B C12B C13B . -2.0(12)
C9B C8B C13B C12B . 0.1(7)
C1B C8B C13B C12B . -176.9(5)
C11B C12B C13B C8B . 0.2(11)
O1B C1B C14B C15B . 42.8(4)
C8B C1B C14B C15B . 161.5(3)
C2B C1B C14B C15B . -74.1(3)
O1B C1B C14B C19B . -139.0(4)
C8B C1B C14B C19B . -20.3(5)
C2B C1B C14B C19B . 104.1(5)
C19B C14B C15B C16B . -1.9(6)
C1B C14B C15B C16B . 176.4(4)
C14B C15B C16B C17B . 0.3(8)
C15B C16B C17B C18B . 0.9(8)
C16B C17B C18B C19B . -0.4(7)
C17B C18B C19B C14B . -1.4(8)
C15B C14B C19B C18B . 2.5(8)
C1B C14B C19B C18B . -175.8(4)
O1C C1C C2C C7C . 31.0(9)
C2C C1C C2C C7C 3_665 150.7(9)
C2C C1C C2C C7C 2_655 -88.8(12)
O1C C1C C2C C3C . -145.6(9)
C2C C1C C2C C3C 3_665 -25.8(12)
C2C C1C C2C C3C 2_655 94.6(9)
C7C C2C C3C C4C . -0.7(14)
C1C C2C C3C C4C . 175.9(10)
C2C C3C C4C C5C . 3.2(17)
C3C C4C C5C C6C . -5(3)
C4C C5C C6C C7C . 5(4)
C5C C6C C7C C2C . -2(4)
C3C C2C C7C C6C . 0(2)
C1C C2C C7C C6C . -176.6(19)
O1D C1D C2D C7D . -126.3(16)
C8D C1D C2D C7D . 116.3(17)
C14D C1D C2D C7D . -7.0(17)
O1D C1D C2D C3D . 51.4(8)
C8D C1D C2D C3D . -66.0(8)
C14D C1D C2D C3D . 170.8(6)
C7D C2D C3D C4D . -6.0(17)
C1D C2D C3D C4D . 176.1(8)
C2D C3D C4D C5D . 1.0(17)
C3D C4D C5D C6D . 2(3)
C4D C5D C6D C7D . 1(4)
C3D C2D C7D C6D . 8(3)
C1D C2D C7D C6D . -173.9(18)
C5D C6D C7D C2D . -6(4)
O1D C1D C8D C13D . 40.9(9)
C2D C1D C8D C13D . 159.4(7)
C14D C1D C8D C13D . -76.9(8)
O1D C1D C8D C9D . -140.6(9)
C2D C1D C8D C9D . -22.1(10)
C14D C1D C8D C9D . 101.6(9)
C13D C8D C9D C10D . 1.9(14)
C1D C8D C9D C10D . -176.6(9)
C8D C9D C10D C11D . -3.5(16)
C9D C10D C11D C12D . 8(2)
C10D C11D C12D C13D . -11(3)
C9D C8D C13D C12D . -4.9(16)
C1D C8D C13D C12D . 173.7(10)
C11D C12D C13D C8D . 9(2)
O1D C1D C14D C15D . 29.5(8)
C2D C1D C14D C15D . -89.7(7)
C8D C1D C14D C15D . 145.9(6)
O1D C1D C14D C19D . -149.5(12)
C2D C1D C14D C19D . 91.4(13)
C8D C1D C14D C19D . -33.0(13)
C19D C14D C15D C16D . -1.7(14)
C1D C14D C15D C16D . 179.4(10)
C14D C15D C16D C17D . -2.7(19)
C15D C16D C17D C18D . 5(3)
C16D C17D C18D C19D . -3(3)
C15D C14D C19D C18D . 4(3)
C1D C14D C19D C18D . -177.3(16)
C17D C18D C19D C14D . -2(3)

_cod_database_fobs_code 2021744
